data_7201396
loop_
_publ_author_name
'Neumann, Marcus Aurelius'
'Perrin, Marc-Antoine'

_publ_section_title
;
 Can crystal structure prediction guide experimentalists to a new
 polymorph of paracetamol?
;
_journal_issue 11
_journal_name_full CrystEngComm
_journal_page_first 2475
_journal_paper_doi 10.1039/b909819d
_journal_volume 11
_journal_year 2009
_space_group_IT_number 61
_symmetry_cell_setting orthorhombic
_symmetry_Int_Tables_number 61
_symmetry_space_group_name_Hall '-P 2ac 2ab'
_symmetry_space_group_name_H-M 'P b c a'
_cell_angle_alpha 90.000000
_cell_angle_beta 90.000000
_cell_angle_gamma 90.000000
_cell_length_a 8.681329
_cell_length_b 11.682004
_cell_length_c 29.357681
_cell_volume 2977.319
_cod_data_source_file b909819d.txt
_cod_data_source_block 48
_cod_struct_determination_method theoretical
_cod_database_code 7201396

loop_
_symmetry_equiv_pos_site_id
_symmetry_equiv_pos_as_xyz
1 x,y,z
2 -x+1/2,-y,z+1/2
3 -x,y+1/2,-z+1/2
4 x+1/2,-y+1/2,-z
5 -x,-y,-z
6 x+1/2,y,-z+1/2
7 x,-y+1/2,z+1/2
8 -x+1/2,y+1/2,z

loop_
_atom_site_label
_atom_site_type_symbol
_atom_site_fract_x
_atom_site_fract_y
_atom_site_fract_z
C0_0 C 0.421670 0.936780 0.313449
C1_0 C 0.286995 0.985046 0.331290
C2_0 C 0.416024 0.825849 0.295487
N3_0 N 0.554678 1.006841 0.312498
C4_0 C 0.149175 0.924773 0.330888
H5_0 H 0.290386 1.069928 0.346455
C6_0 C 0.276930 0.766442 0.294234
H7_0 H 0.519231 0.787317 0.281455
C8_0 C 0.704846 0.975910 0.313851
H9_0 H 0.533211 1.093348 0.312709
C10_0 C 0.142009 0.815581 0.311505
H11_0 H 0.047416 0.961997 0.346433
H12_0 H 0.272639 0.681307 0.279295
C13_0 C 0.816669 1.074596 0.312289
O14_0 O 0.748295 0.873754 0.316974
O15_0 O 0.006368 0.755601 0.309822
H16_0 H 0.865945 1.087256 0.346386
H17_0 H 0.910614 1.054198 0.288759
H18_0 H 0.762951 1.155211 0.302092
H19_0 H -0.084884 0.808848 0.313454
H7_1 H 0.289512 0.823796 0.401765
C2_1 C 0.286224 0.739343 0.417387
C0_1 C 0.421720 0.691319 0.434717
C6_1 C 0.148275 0.679487 0.419087
C1_1 C 0.416863 0.580402 0.452808
N3_1 N 0.554117 0.761823 0.435016
C10_1 C 0.141568 0.570711 0.439015
H12_1 H 0.045528 0.715838 0.403809
C4_1 C 0.277580 0.521306 0.455446
H5_1 H 0.521835 0.541436 0.465502
C8_1 C 0.704174 0.731304 0.434583
H9_1 H 0.532083 0.848283 0.434970
O15_1 O 0.006430 0.511126 0.441432
H11_1 H 0.273436 0.436687 0.470900
C13_1 C 0.815292 0.830203 0.434998
O14_1 O 0.747755 0.628752 0.433045
H19_1 H -0.084467 0.563720 0.436501
H16_1 H 0.860719 0.842292 0.400427
H17_1 H 0.761592 0.910366 0.445659
H18_1 H 0.911304 0.810909 0.457858
